data_4078198
loop_
_publ_author_name
'Naka, Akinobu'
'Ohshita, Joji'
'Miyazaki, Eigo'
'Miura, Toshiko'
'Kobayashi, Hisayoshi'
'Ishikawa, Mitsuo'

_publ_section_title
;
 Stereochemistry of Disilanylene-Containing Cyclic Compounds.
 Palladium-Catalyzed Reactions ofcis-
 andtrans-3,4-Benzo-1,2-diisopropyl-1,2-dimethyl-1,2-disilacyclobut-3-ene
 with Ethylene
;
_journal_issue 9
_journal_name_full Organometallics
_journal_page_first 3492
_journal_paper_doi 10.1021/om201061x
_journal_volume 31
_journal_year 2012
_chemical_formula_moiety 'C30 H52 Si4 '
_chemical_formula_sum 'C30 H52 Si4'
_chemical_formula_weight 525.08
_chemical_name_systematic
; 
 ? 
;
_space_group_IT_number 14
_symmetry_cell_setting monoclinic
_symmetry_Int_Tables_number 14
_symmetry_space_group_name_Hall '-P 2yn'
_symmetry_space_group_name_H-M 'P 1 21/n 1'
_atom_sites_solution_hydrogens geom
_atom_sites_solution_primary direct
_atom_sites_solution_secondary difmap
_audit_creation_method SHELXL-97
_cell_angle_alpha 90.00
_cell_angle_beta 91.6079(6)
_cell_angle_gamma 90.00
_cell_formula_units_Z 8
_cell_length_a 11.4827(3)
_cell_length_b 19.1784(4)
_cell_length_c 29.1806(6)
_cell_measurement_reflns_used 85140
_cell_measurement_temperature 123(2)
_cell_measurement_theta_max 27.5
_cell_measurement_theta_min 1.1
_cell_volume 6423.6(3)
_computing_cell_refinement PROCESS-AUTO
_computing_data_collection PROCESS-AUTO
_computing_data_reduction 'SHELXS-97 (Sheldrick, 1990)'
_computing_structure_refinement 'SHELXL-97 (Sheldrick, 1997)'
_computing_structure_solution 'SHELXS-97 (Sheldrick, 1990)'
_diffrn_ambient_temperature 123(2)
_diffrn_detector_area_resol_mean 10.00
_diffrn_measured_fraction_theta_full 0.995
_diffrn_measured_fraction_theta_max 0.995
_diffrn_measurement_device_type 'Rigaku RAXIS-RAPID'
_diffrn_measurement_method \w
_diffrn_radiation_monochromator graphite
_diffrn_radiation_source 'fine-focus sealed tube'
_diffrn_radiation_type MoK\a
_diffrn_radiation_wavelength 0.71069
_diffrn_reflns_av_R_equivalents 0.0463
_diffrn_reflns_av_sigmaI/netI 0.0306
_diffrn_reflns_limit_h_max 14
_diffrn_reflns_limit_h_min -14
_diffrn_reflns_limit_k_max 24
_diffrn_reflns_limit_k_min -24
_diffrn_reflns_limit_l_max 37
_diffrn_reflns_limit_l_min -37
_diffrn_reflns_number 47086
_diffrn_reflns_theta_full 27.48
_diffrn_reflns_theta_max 27.48
_diffrn_reflns_theta_min 1.27
_diffrn_standards_number 47828
_exptl_absorpt_coefficient_mu 0.201
_exptl_absorpt_correction_T_max 0.9420
_exptl_absorpt_correction_T_min 0.9238
_exptl_absorpt_correction_type none
_exptl_crystal_colour colorless
_exptl_crystal_density_diffrn 1.086
_exptl_crystal_density_method 'not measured'
_exptl_crystal_description block
_exptl_crystal_F_000 2304
_exptl_crystal_size_max 0.40
_exptl_crystal_size_mid 0.40
_exptl_crystal_size_min 0.30
_refine_diff_density_max 0.500
_refine_diff_density_min -0.605
_refine_diff_density_rms 0.088
_refine_ls_extinction_method none
_refine_ls_goodness_of_fit_ref 1.247
_refine_ls_hydrogen_treatment noref
_refine_ls_matrix_type full
_refine_ls_number_parameters 632
_refine_ls_number_reflns 14642
_refine_ls_number_restraints 0
_refine_ls_restrained_S_all 1.247
_refine_ls_R_factor_all 0.0520
_refine_ls_R_factor_gt 0.0446
_refine_ls_shift/su_max 0.002
_refine_ls_shift/su_mean 0.000
_refine_ls_structure_factor_coef Fsqd
_refine_ls_weighting_details 'calc w=1/[\s^2^(Fo^2^)+(0.1000P)^2^+0.0000P] where P=(Fo^2^+2Fc^2^)/3'
_refine_ls_weighting_scheme calc
_refine_ls_wR_factor_gt 0.1455
_refine_ls_wR_factor_ref 0.1545
_reflns_number_gt 12853
_reflns_number_total 14642
_reflns_threshold_expression >2sigma(I)
_cod_data_source_file om201061x_si_002.cif
_cod_data_source_block Naka050412
_cod_database_code 4078198

loop_
_symmetry_equiv_pos_as_xyz
'x, y, z'
'-x+1/2, y+1/2, -z+1/2'
'-x, -y, -z'
'x-1/2, -y-1/2, z-1/2'

loop_
_atom_site_label
_atom_site_type_symbol
_atom_site_fract_x
_atom_site_fract_y
_atom_site_fract_z
_atom_site_U_iso_or_equiv
_atom_site_adp_type
_atom_site_occupancy
_atom_site_symmetry_multiplicity
_atom_site_calc_flag
_atom_site_refinement_flags
Si1 Si 0.33275(3) 0.41513(2) 0.335027(13) 0.01940(10) Uani 1 1 d .
C1 C 0.41093(12) 0.37393(7) 0.38642(5) 0.0213(3) Uani 1 1 d .
C2 C 0.49617(13) 0.42009(8) 0.40398(5) 0.0254(3) Uani 1 1 d .
H1 H 0.5057 0.4637 0.3891 0.030 Uiso 1 1 calc R
C3 C 0.56679(13) 0.40495(9) 0.44186(5) 0.0277(3) Uani 1 1 d .
H2 H 0.6231 0.4377 0.4528 0.033 Uiso 1 1 calc R
C4 C 0.55421(14) 0.34165(9) 0.46349(5) 0.0301(3) Uani 1 1 d .
H3 H 0.6038 0.3296 0.4889 0.036 Uiso 1 1 calc R
C5 C 0.46912(14) 0.29582(9) 0.44804(5) 0.0282(3) Uani 1 1 d .
H4 H 0.4601 0.2530 0.4639 0.034 Uiso 1 1 calc R
C6 C 0.39487(12) 0.30953(8) 0.40976(5) 0.0217(3) Uani 1 1 d .
Si2 Si 0.29126(3) 0.23524(2) 0.394854(14) 0.02243(10) Uani 1 1 d .
C7 C 0.44881(13) 0.46019(8) 0.29955(5) 0.0259(3) Uani 1 1 d .
H5 H 0.4743 0.5034 0.3162 0.031 Uiso 1 1 calc R
C8 C 0.39957(16) 0.48153(9) 0.25215(6) 0.0345(4) Uani 1 1 d .
H6 H 0.4578 0.5091 0.2362 0.052 Uiso 1 1 calc R
H7 H 0.3290 0.5095 0.2558 0.052 Uiso 1 1 calc R
H8 H 0.3805 0.4396 0.2342 0.052 Uiso 1 1 calc R
C9 C 0.55596(15) 0.41397(11) 0.29347(7) 0.0401(4) Uani 1 1 d .
H9 H 0.5319 0.3696 0.2795 0.060 Uiso 1 1 calc R
H10 H 0.5937 0.4051 0.3234 0.060 Uiso 1 1 calc R
H11 H 0.6108 0.4376 0.2736 0.060 Uiso 1 1 calc R
C10 C 0.25607(14) 0.35528(8) 0.29353(5) 0.0273(3) Uani 1 1 d .
H12 H 0.3114 0.3209 0.2822 0.041 Uiso 1 1 calc R
H13 H 0.2238 0.3824 0.2677 0.041 Uiso 1 1 calc R
H14 H 0.1929 0.3312 0.3089 0.041 Uiso 1 1 calc R
C11 C 0.35445(14) 0.18432(9) 0.34596(6) 0.0292(3) Uani 1 1 d .
H15 H 0.3552 0.2160 0.3187 0.035 Uiso 1 1 calc R
C12 C 0.28047(18) 0.12101(9) 0.33267(7) 0.0405(4) Uani 1 1 d .
H16 H 0.3118 0.0992 0.3053 0.061 Uiso 1 1 calc R
H17 H 0.2000 0.1358 0.3263 0.061 Uiso 1 1 calc R
H18 H 0.2821 0.0874 0.3580 0.061 Uiso 1 1 calc R
C13 C 0.48031(17) 0.16266(12) 0.35670(7) 0.0501(5) Uani 1 1 d .
H19 H 0.4831 0.1331 0.3841 0.075 Uiso 1 1 calc R
H20 H 0.5281 0.2044 0.3622 0.075 Uiso 1 1 calc R
H21 H 0.5105 0.1366 0.3307 0.075 Uiso 1 1 calc R
C14 C 0.28334(16) 0.17504(9) 0.44543(6) 0.0356(4) Uani 1 1 d .
H22 H 0.2593 0.2014 0.4723 0.053 Uiso 1 1 calc R
H23 H 0.3601 0.1542 0.4517 0.053 Uiso 1 1 calc R
H24 H 0.2265 0.1381 0.4387 0.053 Uiso 1 1 calc R
C15 C 0.13596(13) 0.26203(8) 0.38107(6) 0.0268(3) Uani 1 1 d .
H25 H 0.1260 0.2662 0.3474 0.032 Uiso 1 1 calc R
H26 H 0.0836 0.2243 0.3911 0.032 Uiso 1 1 calc R
C16 C 0.09630(12) 0.33123(8) 0.40306(5) 0.0241(3) Uani 1 1 d .
H27 H 0.1594 0.3658 0.3994 0.029 Uiso 1 1 calc R
H28 H 0.0893 0.3230 0.4364 0.029 Uiso 1 1 calc R
Si3 Si -0.04473(3) 0.37261(2) 0.381227(13) 0.02100(10) Uani 1 1 d .
C17 C -0.02674(12) 0.43318(7) 0.33028(5) 0.0212(3) Uani 1 1 d .
C18 C -0.11846(13) 0.42911(8) 0.29731(5) 0.0262(3) Uani 1 1 d .
H29 H -0.1779 0.3954 0.3014 0.031 Uiso 1 1 calc R
C19 C -0.12588(14) 0.47215(8) 0.25915(5) 0.0281(3) Uani 1 1 d .
H30 H -0.1891 0.4675 0.2377 0.034 Uiso 1 1 calc R
C20 C -0.04094(14) 0.52166(8) 0.25256(5) 0.0265(3) Uani 1 1 d .
H31 H -0.0445 0.5511 0.2264 0.032 Uiso 1 1 calc R
C21 C 0.05003(13) 0.52790(8) 0.28473(5) 0.0249(3) Uani 1 1 d .
H32 H 0.1077 0.5625 0.2802 0.030 Uiso 1 1 calc R
C22 C 0.06020(12) 0.48518(7) 0.32365(5) 0.0210(3) Uani 1 1 d .
Si4 Si 0.19898(3) 0.50135(2) 0.359405(13) 0.01983(10) Uani 1 1 d .
C23 C -0.15908(13) 0.30365(8) 0.36666(5) 0.0264(3) Uani 1 1 d .
H33 H -0.2331 0.3294 0.3596 0.032 Uiso 1 1 calc R
C24 C -0.13799(15) 0.25686(9) 0.32512(6) 0.0341(4) Uani 1 1 d .
H34 H -0.0763 0.2232 0.3328 0.051 Uiso 1 1 calc R
H35 H -0.1143 0.2856 0.2992 0.051 Uiso 1 1 calc R
H36 H -0.2099 0.2318 0.3167 0.051 Uiso 1 1 calc R
C25 C -0.18244(15) 0.25799(10) 0.40874(6) 0.0356(4) Uani 1 1 d .
H37 H -0.2459 0.2254 0.4014 0.053 Uiso 1 1 calc R
H38 H -0.2044 0.2877 0.4344 0.053 Uiso 1 1 calc R
H39 H -0.1119 0.2318 0.4173 0.053 Uiso 1 1 calc R
C26 C -0.11096(14) 0.42527(9) 0.42808(6) 0.0300(3) Uani 1 1 d .
H40 H -0.1193 0.3960 0.4553 0.045 Uiso 1 1 calc R
H41 H -0.1877 0.4423 0.4177 0.045 Uiso 1 1 calc R
H42 H -0.0604 0.4650 0.4357 0.045 Uiso 1 1 calc R
C27 C 0.16695(13) 0.50938(8) 0.42273(5) 0.0236(3) Uani 1 1 d .
H43 H 0.1196 0.4679 0.4315 0.028 Uiso 1 1 calc R
C28 C 0.09211(15) 0.57499(9) 0.42991(6) 0.0341(4) Uani 1 1 d .
H44 H 0.0622 0.5747 0.4610 0.051 Uiso 1 1 calc R
H45 H 0.0267 0.5752 0.4076 0.051 Uiso 1 1 calc R
H46 H 0.1399 0.6167 0.4257 0.051 Uiso 1 1 calc R
C29 C 0.27432(14) 0.51199(10) 0.45485(6) 0.0343(4) Uani 1 1 d .
H47 H 0.3232 0.5517 0.4467 0.051 Uiso 1 1 calc R
H48 H 0.3189 0.4687 0.4519 0.051 Uiso 1 1 calc R
H49 H 0.2497 0.5172 0.4866 0.051 Uiso 1 1 calc R
C30 C 0.26131(14) 0.58895(8) 0.34368(6) 0.0281(3) Uani 1 1 d .
H50 H 0.2013 0.6249 0.3466 0.042 Uiso 1 1 calc R
H51 H 0.2873 0.5876 0.3120 0.042 Uiso 1 1 calc R
H52 H 0.3276 0.5998 0.3643 0.042 Uiso 1 1 calc R
Si5 Si 0.15291(3) 0.23077(2) 0.647668(13) 0.02101(10) Uiso 1 1 d .
C31 C 0.08463(12) 0.19264(8) 0.59310(5) 0.0237(3) Uani 1 1 d .
C32 C 0.00192(14) 0.23946(8) 0.57399(6) 0.0288(3) Uani 1 1 d .
H53 H -0.0121 0.2819 0.5897 0.035 Uiso 1 1 calc R
C33 C -0.05979(14) 0.22675(9) 0.53352(6) 0.0331(4) Uani 1 1 d .
H54 H -0.1146 0.2598 0.5218 0.040 Uiso 1 1 calc R
C34 C -0.04044(15) 0.16526(9) 0.51035(6) 0.0362(4) Uani 1 1 d .
H55 H -0.0828 0.1552 0.4827 0.043 Uiso 1 1 calc R
C35 C 0.04161(15) 0.11811(9) 0.52775(6) 0.0326(3) Uani 1 1 d .
H56 H 0.0548 0.0763 0.5112 0.039 Uiso 1 1 calc R
C36 C 0.10579(13) 0.12957(8) 0.56876(5) 0.0249(3) Uani 1 1 d .
C37 C 0.03045(13) 0.27351(8) 0.68083(5) 0.0272(3) Uani 1 1 d .
H57 H 0.0079 0.3176 0.6645 0.033 Uiso 1 1 calc R
C38 C 0.07019(16) 0.29280(9) 0.72979(6) 0.0347(4) Uani 1 1 d .
H58 H 0.0108 0.3220 0.7437 0.052 Uiso 1 1 calc R
H59 H 0.1439 0.3185 0.7290 0.052 Uiso 1 1 calc R
H60 H 0.0813 0.2502 0.7479 0.052 Uiso 1 1 calc R
C39 C -0.07832(15) 0.22729(10) 0.68278(7) 0.0398(4) Uani 1 1 d .
H61 H -0.0572 0.1821 0.6964 0.060 Uiso 1 1 calc R
H62 H -0.1105 0.2201 0.6517 0.060 Uiso 1 1 calc R
H63 H -0.1367 0.2501 0.7015 0.060 Uiso 1 1 calc R
C40 C 0.22209(14) 0.16816(8) 0.68980(5) 0.0291(3) Uani 1 1 d .
H64 H 0.1666 0.1310 0.6967 0.044 Uiso 1 1 calc R
H65 H 0.2439 0.1931 0.7181 0.044 Uiso 1 1 calc R
H66 H 0.2918 0.1477 0.6766 0.044 Uiso 1 1 calc R
Si6 Si 0.20768(4) 0.05520(2) 0.585196(15) 0.02519(11) Uani 1 1 d .
C41 C 0.13857(15) 0.00066(9) 0.63084(6) 0.0343(4) Uani 1 1 d .
H67 H 0.1228 0.0322 0.6572 0.041 Uiso 1 1 calc R
C42 C 0.21999(19) -0.05738(10) 0.64880(8) 0.0492(5) Uani 1 1 d .
H68 H 0.1843 -0.0809 0.6747 0.074 Uiso 1 1 calc R
H69 H 0.2947 -0.0371 0.6589 0.074 Uiso 1 1 calc R
H70 H 0.2329 -0.0912 0.6243 0.074 Uiso 1 1 calc R
C43 C 0.02117(19) -0.03017(13) 0.61442(9) 0.0598(6) Uani 1 1 d .
H71 H 0.0335 -0.0616 0.5885 0.090 Uiso 1 1 calc R
H72 H -0.0314 0.0076 0.6047 0.090 Uiso 1 1 calc R
H73 H -0.0134 -0.0562 0.6395 0.090 Uiso 1 1 calc R
C44 C 0.22962(17) -0.00099(10) 0.53333(7) 0.0397(4) Uani 1 1 d .
H74 H 0.2628 0.0272 0.5089 0.060 Uiso 1 1 calc R
H75 H 0.1545 -0.0202 0.5227 0.060 Uiso 1 1 calc R
H76 H 0.2830 -0.0392 0.5414 0.060 Uiso 1 1 calc R
C45 C 0.35868(13) 0.08297(8) 0.60416(6) 0.0273(3) Uani 1 1 d .
H77 H 0.3616 0.0854 0.6381 0.033 Uiso 1 1 calc R
H78 H 0.4140 0.0463 0.5950 0.033 Uiso 1 1 calc R
C46 C 0.40158(13) 0.15368(8) 0.58517(5) 0.0254(3) Uani 1 1 d .
H79 H 0.3381 0.1882 0.5882 0.031 Uiso 1 1 calc R
H80 H 0.4152 0.1479 0.5520 0.031 Uiso 1 1 calc R
Si7 Si 0.53842(3) 0.19124(2) 0.613121(14) 0.02171(10) Uani 1 1 d .
C47 C 0.51084(12) 0.24908(7) 0.66453(5) 0.0215(3) Uani 1 1 d .
C48 C 0.59642(13) 0.24364(8) 0.69973(5) 0.0271(3) Uani 1 1 d .
H81 H 0.6555 0.2093 0.6970 0.032 Uiso 1 1 calc R
C49 C 0.59860(14) 0.28603(9) 0.73826(6) 0.0304(3) Uani 1 1 d .
H82 H 0.6585 0.2808 0.7611 0.037 Uiso 1 1 calc R
C50 C 0.51330(14) 0.33579(8) 0.74307(5) 0.0288(3) Uani 1 1 d .
H83 H 0.5134 0.3648 0.7694 0.035 Uiso 1 1 calc R
C51 C 0.42738(13) 0.34313(8) 0.70911(5) 0.0263(3) Uani 1 1 d .
H84 H 0.3692 0.3777 0.7128 0.032 Uiso 1 1 calc R
C52 C 0.42291(12) 0.30133(8) 0.66937(5) 0.0215(3) Uani 1 1 d .
Si8 Si 0.29102(3) 0.31916(2) 0.630320(13) 0.02002(10) Uani 1 1 d .
C53 C 0.64517(13) 0.11918(8) 0.62968(6) 0.0293(3) Uani 1 1 d .
H85 H 0.7179 0.1434 0.6407 0.035 Uiso 1 1 calc R
C54 C 0.67978(17) 0.07667(10) 0.58740(7) 0.0427(4) Uani 1 1 d .
H86 H 0.7375 0.0413 0.5966 0.064 Uiso 1 1 calc R
H87 H 0.7133 0.1079 0.5647 0.064 Uiso 1 1 calc R
H88 H 0.6106 0.0537 0.5740 0.064 Uiso 1 1 calc R
C55 C 0.61160(16) 0.07029(9) 0.66858(6) 0.0350(4) Uani 1 1 d .
H89 H 0.5516 0.0377 0.6574 0.052 Uiso 1 1 calc R
H90 H 0.5813 0.0977 0.6939 0.052 Uiso 1 1 calc R
H91 H 0.6804 0.0441 0.6793 0.052 Uiso 1 1 calc R
C56 C 0.61883(14) 0.24651(9) 0.57153(6) 0.0309(3) Uani 1 1 d .
H92 H 0.6243 0.2217 0.5423 0.046 Uiso 1 1 calc R
H93 H 0.6973 0.2562 0.5839 0.046 Uiso 1 1 calc R
H94 H 0.5769 0.2905 0.5666 0.046 Uiso 1 1 calc R
C57 C 0.33491(13) 0.33350(8) 0.56855(5) 0.0231(3) Uani 1 1 d .
H95 H 0.3840 0.2932 0.5592 0.028 Uiso 1 1 calc R
C58 C 0.23201(15) 0.33979(10) 0.53428(6) 0.0336(4) Uani 1 1 d .
H96 H 0.1788 0.3762 0.5445 0.050 Uiso 1 1 calc R
H97 H 0.1905 0.2952 0.5324 0.050 Uiso 1 1 calc R
H98 H 0.2608 0.3520 0.5040 0.050 Uiso 1 1 calc R
C59 C 0.40953(14) 0.39996(8) 0.56678(6) 0.0309(3) Uani 1 1 d .
H99 H 0.4418 0.4048 0.5362 0.046 Uiso 1 1 calc R
H100 H 0.4733 0.3969 0.5897 0.046 Uiso 1 1 calc R
H101 H 0.3611 0.4406 0.5733 0.046 Uiso 1 1 calc R
C60 C 0.22540(14) 0.40532(8) 0.64727(6) 0.0270(3) Uani 1 1 d .
H102 H 0.1880 0.4003 0.6769 0.041 Uiso 1 1 calc R
H103 H 0.1673 0.4197 0.6239 0.041 Uiso 1 1 calc R
H104 H 0.2869 0.4407 0.6498 0.041 Uiso 1 1 calc R

loop_
_atom_site_aniso_label
_atom_site_aniso_U_11
_atom_site_aniso_U_22
_atom_site_aniso_U_33
_atom_site_aniso_U_23
_atom_site_aniso_U_13
_atom_site_aniso_U_12
Si1 0.01614(19) 0.0205(2) 0.02150(19) -0.00086(14) -0.00081(14) 0.00033(13)
C1 0.0163(6) 0.0226(7) 0.0251(7) -0.0032(5) 0.0003(5) 0.0026(5)
C2 0.0202(7) 0.0267(7) 0.0292(7) -0.0012(6) -0.0005(6) 0.0001(6)
C3 0.0182(7) 0.0360(8) 0.0287(7) -0.0045(6) -0.0023(6) -0.0024(6)
C4 0.0238(7) 0.0415(9) 0.0248(7) 0.0018(7) -0.0051(6) 0.0011(6)
C5 0.0261(8) 0.0316(8) 0.0267(7) 0.0048(6) -0.0017(6) 0.0020(6)
C6 0.0172(6) 0.0244(7) 0.0237(7) -0.0012(6) 0.0016(5) 0.0023(5)
Si2 0.0191(2) 0.0207(2) 0.0275(2) 0.00095(15) 0.00065(15) 0.00103(14)
C7 0.0218(7) 0.0298(8) 0.0263(7) 0.0006(6) 0.0024(5) -0.0021(6)
C8 0.0416(10) 0.0340(9) 0.0280(8) 0.0031(7) 0.0040(7) -0.0031(7)
C9 0.0251(8) 0.0547(11) 0.0412(9) 0.0007(8) 0.0103(7) 0.0061(7)
C10 0.0275(8) 0.0269(8) 0.0272(7) -0.0028(6) -0.0026(6) -0.0027(6)
C11 0.0278(8) 0.0283(8) 0.0315(8) -0.0031(6) -0.0001(6) 0.0043(6)
C12 0.0474(11) 0.0293(9) 0.0442(10) -0.0075(8) -0.0087(8) 0.0010(7)
C13 0.0321(10) 0.0660(14) 0.0520(12) -0.0234(10) -0.0033(8) 0.0175(9)
C14 0.0359(9) 0.0325(9) 0.0385(9) 0.0087(7) 0.0008(7) -0.0049(7)
C15 0.0202(7) 0.0240(7) 0.0362(8) -0.0010(6) -0.0008(6) -0.0018(5)
C16 0.0193(7) 0.0259(7) 0.0269(7) 0.0010(6) -0.0013(5) 0.0024(5)
Si3 0.01548(19) 0.0240(2) 0.0235(2) 0.00039(15) 0.00061(14) 0.00078(14)
C17 0.0171(6) 0.0226(7) 0.0237(7) -0.0010(5) -0.0013(5) 0.0015(5)
C18 0.0201(7) 0.0284(8) 0.0298(7) 0.0006(6) -0.0037(6) -0.0017(6)
C19 0.0259(7) 0.0308(8) 0.0270(7) -0.0006(6) -0.0085(6) 0.0003(6)
C20 0.0297(8) 0.0280(8) 0.0217(7) 0.0025(6) -0.0012(6) 0.0022(6)
C21 0.0215(7) 0.0253(7) 0.0278(7) 0.0012(6) 0.0006(5) -0.0016(5)
C22 0.0167(6) 0.0229(7) 0.0234(7) -0.0025(5) 0.0003(5) 0.0025(5)
Si4 0.01595(19) 0.0201(2) 0.0233(2) -0.00129(15) -0.00126(14) 0.00026(14)
C23 0.0193(7) 0.0283(8) 0.0315(8) 0.0026(6) -0.0013(6) -0.0012(5)
C24 0.0346(9) 0.0302(8) 0.0372(9) -0.0025(7) -0.0051(7) -0.0040(7)
C25 0.0296(8) 0.0367(9) 0.0407(9) 0.0097(7) 0.0035(7) -0.0055(7)
C26 0.0236(8) 0.0351(8) 0.0317(8) -0.0044(7) 0.0066(6) 0.0007(6)
C27 0.0193(7) 0.0250(7) 0.0263(7) -0.0044(6) -0.0012(5) 0.0015(5)
C28 0.0302(8) 0.0345(9) 0.0376(9) -0.0077(7) -0.0018(7) 0.0105(7)
C29 0.0234(8) 0.0533(11) 0.0259(7) -0.0064(7) -0.0046(6) 0.0040(7)
C30 0.0243(7) 0.0231(7) 0.0368(8) 0.0007(6) -0.0013(6) -0.0017(6)
C31 0.0195(7) 0.0231(7) 0.0285(7) 0.0025(6) -0.0010(5) -0.0021(5)
C32 0.0261(8) 0.0265(8) 0.0336(8) 0.0019(6) -0.0040(6) 0.0011(6)
C33 0.0271(8) 0.0344(9) 0.0374(8) 0.0063(7) -0.0083(6) 0.0012(6)
C34 0.0345(9) 0.0389(9) 0.0344(9) 0.0010(7) -0.0127(7) -0.0045(7)
C35 0.0332(8) 0.0290(8) 0.0351(8) -0.0023(7) -0.0077(7) -0.0028(6)
C36 0.0207(7) 0.0242(7) 0.0297(7) 0.0018(6) -0.0014(5) -0.0043(5)
C37 0.0210(7) 0.0283(8) 0.0325(8) 0.0029(6) 0.0066(6) 0.0021(6)
C38 0.0407(9) 0.0311(9) 0.0328(8) -0.0003(7) 0.0093(7) 0.0026(7)
C39 0.0249(8) 0.0477(11) 0.0472(10) 0.0050(8) 0.0090(7) -0.0045(7)
C40 0.0306(8) 0.0290(8) 0.0275(7) 0.0028(6) -0.0013(6) 0.0045(6)
Si6 0.0218(2) 0.0205(2) 0.0331(2) -0.00267(16) -0.00236(16) -0.00096(15)
C41 0.0313(9) 0.0276(8) 0.0440(10) 0.0048(7) 0.0006(7) -0.0043(6)
C42 0.0521(12) 0.0326(10) 0.0624(13) 0.0126(9) -0.0090(10) -0.0031(8)
C43 0.0358(11) 0.0634(14) 0.0798(16) 0.0225(12) -0.0047(10) -0.0206(10)
C44 0.0374(10) 0.0366(9) 0.0449(10) -0.0128(8) -0.0029(8) 0.0025(7)
C45 0.0209(7) 0.0241(7) 0.0368(8) -0.0006(6) -0.0038(6) 0.0009(5)
C46 0.0207(7) 0.0261(7) 0.0294(7) -0.0010(6) -0.0018(5) 0.0007(5)
Si7 0.01628(19) 0.0223(2) 0.0266(2) 0.00176(15) 0.00041(15) 0.00037(14)
C47 0.0172(6) 0.0209(7) 0.0263(7) 0.0035(6) -0.0002(5) -0.0014(5)
C48 0.0216(7) 0.0280(8) 0.0313(8) 0.0040(6) -0.0038(6) 0.0004(6)
C49 0.0305(8) 0.0304(8) 0.0298(8) 0.0047(6) -0.0087(6) -0.0037(6)
C50 0.0317(8) 0.0296(8) 0.0249(7) -0.0005(6) -0.0029(6) -0.0036(6)
C51 0.0253(7) 0.0259(7) 0.0276(7) 0.0001(6) -0.0001(6) -0.0006(6)
C52 0.0175(6) 0.0219(7) 0.0251(7) 0.0027(5) -0.0004(5) -0.0026(5)
Si8 0.01600(19) 0.0204(2) 0.0236(2) 0.00026(15) -0.00050(14) 0.00058(14)
C53 0.0193(7) 0.0284(8) 0.0400(9) -0.0007(7) -0.0025(6) 0.0032(6)
C54 0.0338(9) 0.0398(10) 0.0548(11) -0.0062(9) 0.0071(8) 0.0112(8)
C55 0.0343(9) 0.0263(8) 0.0437(9) 0.0054(7) -0.0095(7) 0.0031(6)
C56 0.0243(8) 0.0336(8) 0.0351(8) 0.0043(7) 0.0066(6) 0.0008(6)
C57 0.0202(7) 0.0243(7) 0.0248(7) 0.0018(6) 0.0010(5) 0.0007(5)
C58 0.0279(8) 0.0464(10) 0.0261(8) 0.0045(7) -0.0033(6) -0.0003(7)
C59 0.0296(8) 0.0274(8) 0.0357(8) 0.0038(6) 0.0036(6) -0.0050(6)
C60 0.0250(7) 0.0242(7) 0.0320(8) -0.0008(6) 0.0010(6) 0.0028(6)

loop_
_atom_type_symbol
_atom_type_description
_atom_type_scat_dispersion_real
_atom_type_scat_dispersion_imag
_atom_type_scat_source
C C 0.0033 0.0016 'International Tables Vol C Tables 4.2.6.8 and 6.1.1.4'
H H 0.0000 0.0000 'International Tables Vol C Tables 4.2.6.8 and 6.1.1.4'
Si Si 0.0817 0.0704 'International Tables Vol C Tables 4.2.6.8 and 6.1.1.4'

loop_
_geom_angle_atom_site_label_1
_geom_angle_atom_site_label_2
_geom_angle_atom_site_label_3
_geom_angle
_geom_angle_publ_flag
C10 Si1 C1 117.35(7) yes
C10 Si1 C7 104.41(7) yes
C1 Si1 C7 107.09(6) yes
C10 Si1 Si4 108.90(5) yes
C1 Si1 Si4 110.37(5) yes
C7 Si1 Si4 108.23(5) yes
C2 C1 C6 118.03(13) yes
C2 C1 Si1 109.55(11) yes
C6 C1 Si1 132.35(11) yes
C3 C2 C1 123.06(15) yes
C4 C3 C2 118.97(14) yes
C3 C4 C5 119.60(14) yes
C4 C5 C6 123.11(15) yes
C5 C6 C1 117.16(13) yes
C5 C6 Si2 113.72(11) yes
C1 C6 Si2 129.03(11) yes
C14 Si2 C15 105.57(8) yes
C14 Si2 C11 107.68(8) yes
C15 Si2 C11 111.10(7) yes
C14 Si2 C6 108.98(7) yes
C15 Si2 C6 115.25(7) yes
C11 Si2 C6 108.01(7) yes
C9 C7 C8 109.08(14) yes
C9 C7 Si1 112.02(11) yes
C8 C7 Si1 111.27(11) yes
C12 C11 C13 110.64(15) yes
C12 C11 Si2 112.34(12) yes
C13 C11 Si2 111.50(12) yes
C16 C15 Si2 115.59(10) yes
C15 C16 Si3 118.53(11) yes
C26 Si3 C16 109.86(7) yes
C26 Si3 C17 107.20(7) yes
C16 Si3 C17 114.04(6) yes
C26 Si3 C23 104.21(7) yes
C16 Si3 C23 111.18(7) yes
C17 Si3 C23 109.82(7) yes
C18 C17 C22 117.29(13) yes
C18 C17 Si3 113.85(11) yes
C22 C17 Si3 128.59(11) yes
C19 C18 C17 122.91(14) yes
C20 C19 C18 119.62(14) yes
C19 C20 C21 119.10(14) yes
C20 C21 C22 122.72(14) yes
C21 C22 C17 118.35(13) yes
C21 C22 Si4 113.43(11) yes
C17 C22 Si4 128.07(11) yes
C30 Si4 C27 104.43(7) yes
C30 Si4 C22 109.19(7) yes
C27 Si4 C22 111.34(6) yes
C30 Si4 Si1 107.07(5) yes
C27 Si4 Si1 119.42(5) yes
C22 Si4 Si1 105.08(5) yes
C24 C23 C25 109.45(14) yes
C24 C23 Si3 117.39(11) yes
C25 C23 Si3 110.61(11) yes
C29 C27 C28 109.45(13) yes
C29 C27 Si4 115.10(10) yes
C28 C27 Si4 108.80(11) yes
C40 Si5 C31 117.33(7) yes
C40 Si5 C37 104.24(7) yes
C31 Si5 C37 107.26(7) yes
C40 Si5 Si8 108.76(6) yes
C31 Si5 Si8 110.89(5) yes
C37 Si5 Si8 107.77(5) yes
C32 C31 C36 117.71(14) yes
C32 C31 Si5 110.09(11) yes
C36 C31 Si5 132.14(11) yes
C33 C32 C31 123.30(15) yes
C34 C33 C32 118.91(15) yes
C33 C34 C35 119.55(15) yes
C34 C35 C36 122.86(16) yes
C35 C36 C31 117.64(14) yes
C35 C36 Si6 113.74(12) yes
C31 C36 Si6 128.58(11) yes
C38 C37 C39 109.05(14) yes
C38 C37 Si5 111.78(11) yes
C39 C37 Si5 112.44(11) yes
C44 Si6 C45 104.81(8) yes
C44 Si6 C41 108.60(9) yes
C45 Si6 C41 110.59(8) yes
C44 Si6 C36 108.84(8) yes
C45 Si6 C36 114.71(7) yes
C41 Si6 C36 109.07(7) yes
C43 C41 C42 110.36(16) yes
C43 C41 Si6 112.08(14) yes
C42 C41 Si6 112.25(13) yes
C46 C45 Si6 116.20(10) yes
C45 C46 Si7 116.57(10) yes
C56 Si7 C46 110.77(8) yes
C56 Si7 C47 106.09(7) yes
C46 Si7 C47 114.07(7) yes
C56 Si7 C53 104.48(7) yes
C46 Si7 C53 110.76(7) yes
C47 Si7 C53 110.15(7) yes
C48 C47 C52 117.41(14) yes
C48 C47 Si7 113.90(11) yes
C52 C47 Si7 128.32(11) yes
C49 C48 C47 123.04(15) yes
C50 C49 C48 119.47(15) yes
C49 C50 C51 119.44(15) yes
C50 C51 C52 122.64(15) yes
C51 C52 C47 118.00(13) yes
C51 C52 Si8 113.64(11) yes
C47 C52 Si8 128.24(11) yes
C60 Si8 C52 108.52(7) yes
C60 Si8 C57 103.87(7) yes
C52 Si8 C57 111.45(6) yes
C60 Si8 Si5 107.09(5) yes
C52 Si8 Si5 105.56(5) yes
C57 Si8 Si5 119.90(5) yes
C55 C53 C54 110.25(14) yes
C55 C53 Si7 117.40(11) yes
C54 C53 Si7 111.11(12) yes
C58 C57 C59 109.48(13) yes
C58 C57 Si8 114.17(10) yes
C59 C57 Si8 108.29(10) yes

loop_
_geom_bond_atom_site_label_1
_geom_bond_atom_site_label_2
_geom_bond_distance
_geom_bond_publ_flag
Si1 C10 1.8707(15) yes
Si1 C1 1.8985(15) yes
Si1 C7 1.9162(15) yes
Si1 Si4 2.3792(5) yes
C1 C2 1.406(2) yes
C1 C6 1.425(2) yes
C2 C3 1.383(2) yes
C3 C4 1.378(2) yes
C4 C5 1.380(2) yes
C5 C6 1.411(2) yes
C6 Si2 1.8988(15) yes
Si2 C14 1.8781(17) yes
Si2 C15 1.8883(15) yes
Si2 C11 1.8905(16) yes
C7 C9 1.531(2) yes
C7 C8 1.535(2) yes
C11 C12 1.526(2) yes
C11 C13 1.528(2) yes
C15 C16 1.548(2) yes
C16 Si3 1.8975(15) yes
Si3 C26 1.8778(16) yes
Si3 C17 1.9025(15) yes
Si3 C23 1.9032(16) yes
C17 C18 1.4084(19) yes
C17 C22 1.428(2) yes
C18 C19 1.387(2) yes
C19 C20 1.379(2) yes
C20 C21 1.390(2) yes
C21 C22 1.403(2) yes
C22 Si4 1.9055(14) yes
Si4 C30 1.8879(16) yes
Si4 C27 1.9004(15) yes
C23 C24 1.533(2) yes
C23 C25 1.538(2) yes
C27 C29 1.528(2) yes
C27 C28 1.541(2) yes
Si5 C40 1.8788(16) yes
Si5 C31 1.9012(16) yes
Si5 C37 1.9136(15) yes
Si5 Si8 2.3854(5) yes
C31 C32 1.411(2) yes
C31 C36 1.427(2) yes
C32 C33 1.382(2) yes
C33 C34 1.380(3) yes
C34 C35 1.392(2) yes
C35 C36 1.405(2) yes
C36 Si6 1.8977(16) yes
C37 C38 1.533(2) yes
C37 C39 1.534(2) yes
Si6 C44 1.8806(18) yes
Si6 C45 1.8821(16) yes
Si6 C41 1.8863(18) yes
C41 C43 1.536(3) yes
C41 C42 1.536(3) yes
C45 C46 1.550(2) yes
C46 Si7 1.8925(15) yes
Si7 C56 1.8739(16) yes
Si7 C47 1.8995(15) yes
Si7 C53 1.9008(16) yes
C47 C48 1.405(2) yes
C47 C52 1.432(2) yes
C48 C49 1.387(2) yes
C49 C50 1.378(2) yes
C50 C51 1.386(2) yes
C51 C52 1.410(2) yes
C52 Si8 1.9005(15) yes
Si8 C60 1.8878(15) yes
Si8 C57 1.9053(15) yes
C53 C55 1.530(2) yes
C53 C54 1.540(2) yes
C57 C58 1.531(2) yes
C57 C59 1.538(2) yes

loop_
_geom_torsion_atom_site_label_1
_geom_torsion_atom_site_label_2
_geom_torsion_atom_site_label_3
_geom_torsion_atom_site_label_4
_geom_torsion
_geom_torsion_publ_flag
C10 Si1 C1 C2 158.52(10) yes
C7 Si1 C1 C2 41.63(12) yes
Si4 Si1 C1 C2 -75.96(10) yes
C10 Si1 C1 C6 -24.55(16) yes
C7 Si1 C1 C6 -141.44(14) yes
Si4 Si1 C1 C6 100.97(13) yes
C6 C1 C2 C3 1.9(2) yes
Si1 C1 C2 C3 179.29(12) yes
C1 C2 C3 C4 0.4(2) yes
C2 C3 C4 C5 -2.3(2) yes
C3 C4 C5 C6 1.9(2) yes
C4 C5 C6 C1 0.4(2) yes
C4 C5 C6 Si2 177.25(13) yes
C2 C1 C6 C5 -2.2(2) yes
Si1 C1 C6 C5 -178.91(12) yes
C2 C1 C6 Si2 -178.48(11) yes
Si1 C1 C6 Si2 4.8(2) yes
C5 C6 Si2 C14 17.40(14) yes
C1 C6 Si2 C14 -166.21(13) yes
C5 C6 Si2 C15 135.82(11) yes
C1 C6 Si2 C15 -47.79(15) yes
C5 C6 Si2 C11 -99.31(12) yes
C1 C6 Si2 C11 77.09(14) yes
C10 Si1 C7 C9 -79.83(13) yes
C1 Si1 C7 C9 45.29(13) yes
Si4 Si1 C7 C9 164.27(11) yes
C10 Si1 C7 C8 42.57(13) yes
C1 Si1 C7 C8 167.69(11) yes
Si4 Si1 C7 C8 -73.33(12) yes
C14 Si2 C11 C12 59.75(14) yes
C15 Si2 C11 C12 -55.39(14) yes
C6 Si2 C11 C12 177.30(11) yes
C14 Si2 C11 C13 -65.10(15) yes
C15 Si2 C11 C13 179.76(14) yes
C6 Si2 C11 C13 52.45(15) yes
C14 Si2 C15 C16 94.22(12) yes
C11 Si2 C15 C16 -149.33(11) yes
C6 Si2 C15 C16 -26.08(14) yes
Si2 C15 C16 Si3 166.67(8) yes
C15 C16 Si3 C26 152.13(11) yes
C15 C16 Si3 C17 -87.51(12) yes
C15 C16 Si3 C23 37.31(13) yes
C26 Si3 C17 C18 -96.39(12) yes
C16 Si3 C17 C18 141.78(11) yes
C23 Si3 C17 C18 16.23(13) yes
C26 Si3 C17 C22 77.42(14) yes
C16 Si3 C17 C22 -44.41(15) yes
C23 Si3 C17 C22 -169.95(12) yes
C22 C17 C18 C19 1.1(2) yes
Si3 C17 C18 C19 175.63(13) yes
C17 C18 C19 C20 -0.2(2) yes
C18 C19 C20 C21 -0.7(2) yes
C19 C20 C21 C22 0.8(2) yes
C20 C21 C22 C17 0.1(2) yes
C20 C21 C22 Si4 175.98(12) yes
C18 C17 C22 C21 -1.0(2) yes
Si3 C17 C22 C21 -174.59(11) yes
C18 C17 C22 Si4 -176.21(11) yes
Si3 C17 C22 Si4 10.2(2) yes
C21 C22 Si4 C30 18.07(13) yes
C17 C22 Si4 C30 -166.49(12) yes
C21 C22 Si4 C27 132.86(11) yes
C17 C22 Si4 C27 -51.70(14) yes
C21 C22 Si4 Si1 -96.49(11) yes
C17 C22 Si4 Si1 78.95(13) yes
C10 Si1 Si4 C30 -121.20(8) yes
C1 Si1 Si4 C30 108.62(7) yes
C7 Si1 Si4 C30 -8.27(8) yes
C10 Si1 Si4 C27 120.61(8) yes
C1 Si1 Si4 C27 -9.57(8) yes
C7 Si1 Si4 C27 -126.45(7) yes
C10 Si1 Si4 C22 -5.17(7) yes
C1 Si1 Si4 C22 -135.34(7) yes
C7 Si1 Si4 C22 107.77(7) yes
C26 Si3 C23 C24 172.79(12) yes
C16 Si3 C23 C24 -68.92(13) yes
C17 Si3 C23 C24 58.24(13) yes
C26 Si3 C23 C25 -60.65(13) yes
C16 Si3 C23 C25 57.64(13) yes
C17 Si3 C23 C25 -175.20(11) yes
C30 Si4 C27 C29 -70.65(13) yes
C22 Si4 C27 C29 171.64(12) yes
Si1 Si4 C27 C29 48.89(13) yes
C30 Si4 C27 C28 52.57(12) yes
C22 Si4 C27 C28 -65.13(12) yes
Si1 Si4 C27 C28 172.11(9) yes
C40 Si5 C31 C32 158.36(11) yes
C37 Si5 C31 C32 41.59(13) yes
Si8 Si5 C31 C32 -75.85(11) yes
C40 Si5 C31 C36 -24.64(17) yes
C37 Si5 C31 C36 -141.42(14) yes
Si8 Si5 C31 C36 101.15(14) yes
C36 C31 C32 C33 0.8(2) yes
Si5 C31 C32 C33 178.28(14) yes
C31 C32 C33 C34 0.1(3) yes
C32 C33 C34 C35 -1.0(3) yes
C33 C34 C35 C36 0.9(3) yes
C34 C35 C36 C31 0.0(2) yes
C34 C35 C36 Si6 178.06(14) yes
C32 C31 C36 C35 -0.8(2) yes
Si5 C31 C36 C35 -177.63(12) yes
C32 C31 C36 Si6 -178.56(12) yes
Si5 C31 C36 Si6 4.6(2) yes
C40 Si5 C37 C38 43.19(13) yes
C31 Si5 C37 C38 168.28(11) yes
Si8 Si5 C37 C38 -72.27(12) yes
C40 Si5 C37 C39 -79.86(13) yes
C31 Si5 C37 C39 45.23(13) yes
Si8 Si5 C37 C39 164.68(11) yes
C35 C36 Si6 C44 17.52(14) yes
C31 C36 Si6 C44 -164.66(14) yes
C35 C36 Si6 C45 134.55(12) yes
C31 C36 Si6 C45 -47.64(16) yes
C35 C36 Si6 C41 -100.80(13) yes
C31 C36 Si6 C41 77.01(15) yes
C44 Si6 C41 C43 -58.77(17) yes
C45 Si6 C41 C43 -173.26(14) yes
C36 Si6 C41 C43 59.71(16) yes
C44 Si6 C41 C42 66.09(15) yes
C45 Si6 C41 C42 -48.40(15) yes
C36 Si6 C41 C42 -175.43(13) yes
C44 Si6 C45 C46 93.28(13) yes
C41 Si6 C45 C46 -149.86(12) yes
C36 Si6 C45 C46 -26.01(14) yes
Si6 C45 C46 Si7 167.64(8) yes
C45 C46 Si7 C56 151.48(11) yes
C45 C46 Si7 C47 -88.91(12) yes
C45 C46 Si7 C53 36.03(13) yes
C56 Si7 C47 C48 -93.65(12) yes
C46 Si7 C47 C48 144.14(11) yes
C53 Si7 C47 C48 18.87(13) yes
C56 Si7 C47 C52 79.12(14) yes
C46 Si7 C47 C52 -43.09(15) yes
C53 Si7 C47 C52 -168.36(12) yes
C52 C47 C48 C49 0.2(2) yes
Si7 C47 C48 C49 173.78(13) yes
C47 C48 C49 C50 0.5(2) yes
C48 C49 C50 C51 -0.6(2) yes
C49 C50 C51 C52 0.2(2) yes
C50 C51 C52 C47 0.4(2) yes
C50 C51 C52 Si8 176.66(12) yes
C48 C47 C52 C51 -0.6(2) yes
Si7 C47 C52 C51 -173.16(11) yes
C48 C47 C52 Si8 -176.19(11) yes
Si7 C47 C52 Si8 11.3(2) yes
C51 C52 Si8 C60 15.97(13) yes
C47 C52 Si8 C60 -168.28(12) yes
C51 C52 Si8 C57 129.75(11) yes
C47 C52 Si8 C57 -54.50(14) yes
C51 C52 Si8 Si5 -98.54(11) yes
C47 C52 Si8 Si5 77.21(13) yes
C40 Si5 Si8 C60 -120.40(8) yes
C31 Si5 Si8 C60 109.16(7) yes
C37 Si5 Si8 C60 -7.96(8) yes
C40 Si5 Si8 C52 -4.90(7) yes
C31 Si5 Si8 C52 -135.34(7) yes
C37 Si5 Si8 C52 107.54(7) yes
C40 Si5 Si8 C57 121.83(8) yes
C31 Si5 Si8 C57 -8.61(7) yes
C37 Si5 Si8 C57 -125.73(8) yes
C56 Si7 C53 C55 171.89(13) yes
C46 Si7 C53 C55 -68.80(14) yes
C47 Si7 C53 C55 58.33(14) yes
C56 Si7 C53 C54 -59.95(14) yes
C46 Si7 C53 C54 59.36(14) yes
C47 Si7 C53 C54 -173.51(12) yes
C60 Si8 C57 C58 -70.04(13) yes
C52 Si8 C57 C58 173.31(11) yes
Si5 Si8 C57 C58 49.37(13) yes
C60 Si8 C57 C59 52.19(12) yes
C52 Si8 C57 C59 -64.46(12) yes
Si5 Si8 C57 C59 171.59(8) yes
